data_7035226
loop_
_publ_author_name
'Burt, Jennifer'
'Grantham, William'
'Levason, William'
'Reid, Gillian'

_publ_section_title
;
 Lead(ii) nitrate and hexafluorosilicate complexes with neutral
 diphosphine coordination.
;
_journal_issue 25
_journal_name_full 'Dalton transactions (Cambridge, England : 2003)'
_journal_page_first 11533
_journal_page_last 11541
_journal_paper_doi 10.1039/c5dt01448d
_journal_volume 44
_journal_year 2015
_chemical_formula_moiety 'C6 H16 N2 O6 P2 Pb'
_chemical_formula_sum 'C6 H16 N2 O6 P2 Pb'
_chemical_formula_weight 481.34
_chemical_name_systematic
;
 ?
;
_space_group_IT_number 92
_symmetry_cell_setting tetragonal
_symmetry_Int_Tables_number 92
_symmetry_space_group_name_Hall 'P 4abw 2nw'
_symmetry_space_group_name_H-M 'P 41 21 2'
_atom_sites_solution_hydrogens geom
_atom_sites_solution_primary direct
_atom_sites_solution_secondary difmap
_audit_creation_method SHELXL-97
_audit_update_record
;
2015-04-16 deposited with the CCDC.
2015-05-21 downloaded from the CCDC.
;
_cell_angle_alpha 90.00
_cell_angle_beta 90.00
_cell_angle_gamma 90.00
_cell_formula_units_Z 4
_cell_length_a 8.2128(18)
_cell_length_b 8.2128(18)
_cell_length_c 20.989(7)
_cell_measurement_reflns_used 2906
_cell_measurement_temperature 100(2)
_cell_measurement_theta_max 27.5
_cell_measurement_theta_min 2.7
_cell_volume 1415.7(6)
_computing_cell_refinement
;
CrystalClear-SM Expert 2.0 r11 (Rigaku, 2011)
;
_computing_data_collection
;
CrystalClear-SM Expert 2.0 r11 (Rigaku, 2011)
;
_computing_data_reduction
;
CrystalClear-SM Expert 2.0 r11 (Rigaku, 2011)
;
_computing_structure_refinement 'SHELXL-97 (Sheldrick, 2008)'
_computing_structure_solution 'Superflip (Palatinus et al., 2007)'
_diffrn_ambient_temperature 100(2)
_diffrn_detector CCD
_diffrn_detector_area_resol_mean 28.5714
_diffrn_measured_fraction_theta_full 0.999
_diffrn_measured_fraction_theta_max 0.999
_diffrn_measurement_device
;
AFC12 (Right): Kappa 3 circle
;
_diffrn_measurement_device_type
;
Rigaku Saturn724+ (2x2 bin mode)
;
_diffrn_measurement_method 'profile data from \w-scans'
_diffrn_measurement_specimen_support Mitegen
_diffrn_radiation_monochromator Confocal
_diffrn_radiation_type MoK\a
_diffrn_radiation_wavelength 0.71073
_diffrn_reflns_av_R_equivalents 0.0340
_diffrn_reflns_av_sigmaI/netI 0.0539
_diffrn_reflns_limit_h_max 10
_diffrn_reflns_limit_h_min -10
_diffrn_reflns_limit_k_max 8
_diffrn_reflns_limit_k_min -7
_diffrn_reflns_limit_l_max 27
_diffrn_reflns_limit_l_min -26
_diffrn_reflns_number 6585
_diffrn_reflns_theta_full 27.48
_diffrn_reflns_theta_max 27.48
_diffrn_reflns_theta_min 3.15
_diffrn_source 'Rotating Anode'
_diffrn_source_current 55.0
_diffrn_source_power 2.5
_diffrn_source_voltage 45.0
_exptl_absorpt_coefficient_mu 12.159
_exptl_absorpt_correction_T_max 0.5816
_exptl_absorpt_correction_T_min 0.5291
_exptl_absorpt_correction_type multi-scan
_exptl_absorpt_process_details 'CrystalClear-SM Expert 2.0 r11 (Rigaku, 2011)'
_exptl_crystal_colour Colourless
_exptl_crystal_density_diffrn 2.258
_exptl_crystal_density_method 'not measured'
_exptl_crystal_description Chunk
_exptl_crystal_F_000 904
_exptl_crystal_size_max 0.06
_exptl_crystal_size_mid 0.05
_exptl_crystal_size_min 0.05
_refine_diff_density_max 3.006
_refine_diff_density_min -1.026
_refine_diff_density_rms 0.167
_refine_ls_abs_structure_details 'Flack H D (1983), Acta Cryst. A39, 876-881'
_refine_ls_abs_structure_Flack -0.015(11)
_refine_ls_extinction_method none
_refine_ls_goodness_of_fit_ref 0.951
_refine_ls_hydrogen_treatment constr
_refine_ls_matrix_type full
_refine_ls_number_parameters 80
_refine_ls_number_reflns 1628
_refine_ls_number_restraints 0
_refine_ls_restrained_S_all 0.951
_refine_ls_R_factor_all 0.0294
_refine_ls_R_factor_gt 0.0255
_refine_ls_shift/su_max 0.020
_refine_ls_shift/su_mean 0.002
_refine_ls_structure_factor_coef Fsqd
_refine_ls_weighting_details 'calc w=1/[\s^2^(Fo^2^)+(0.0267P)^2^+0.0000P] where P=(Fo^2^+2Fc^2^)/3'
_refine_ls_weighting_scheme calc
_refine_ls_wR_factor_gt 0.0554
_refine_ls_wR_factor_ref 0.0562
_reflns_number_gt 1405
_reflns_number_total 1628
_reflns_threshold_expression >2\s(I)
_cod_data_source_file c5dt01448d1.cif
_cod_data_source_block 2013JEBRWRG08
_cod_depositor_comments
;
The following automatic conversions were performed:

'_symmetry_cell_setting' value 'Tetragonal' changed to 'tetragonal'
according to
/usr/data/users/saulius/crontab/automatic-downloads/rss-feeds/RSC/lib/dictionaries/cif_core.dic
dictionary named 'cif_core.dic' version 2.4.2 from 2011-04-26.

'_exptl_absorpt_correction_type' value 'Multi-Scan' changed to
'multi-scan' according to
/usr/data/users/saulius/crontab/automatic-downloads/rss-feeds/RSC/lib/dictionaries/cif_core.dic
dictionary named 'cif_core.dic' version 2.4.2 from 2011-04-26.

Automatic conversion script
Id: cif_fix_values 3271 2015-04-21 07:52:19Z andrius 

 Adding full bibliography for 7035226--7035231.cif.
;
_cod_original_sg_symbol_Hall P4abw2nw
_cod_original_sg_symbol_H-M P41212
_cod_database_code 7035226

loop_
_symmetry_equiv_pos_as_xyz
'x, y, z'
'-x, -y, z+1/2'
'-y+1/2, x+1/2, z+1/4'
'y+1/2, -x+1/2, z+3/4'
'-x+1/2, y+1/2, -z+1/4'
'x+1/2, -y+1/2, -z+3/4'
'y, x, -z'
'-y, -x, -z+1/2'

loop_
_atom_site_label
_atom_site_type_symbol
_atom_site_fract_x
_atom_site_fract_y
_atom_site_fract_z
_atom_site_U_iso_or_equiv
_atom_site_adp_type
_atom_site_occupancy
_atom_site_symmetry_multiplicity
_atom_site_calc_flag
_atom_site_refinement_flags
Pb1 Pb 0.27740(2) 0.27740(2) 0.0000 0.01712(10) Uani 1 2 d S
P1 P 0.33634(18) 0.60190(17) -0.03222(8) 0.0159(3) Uani 1 1 d .
O1 O 0.4370(5) 0.2723(5) -0.1081(2) 0.0279(10) Uani 1 1 d .
O3 O 0.5208(5) 0.0734(6) -0.1672(2) 0.0272(11) Uani 1 1 d .
O2 O 0.4378(6) 0.0275(5) -0.0711(2) 0.0343(12) Uani 1 1 d .
C1 C 0.1899(6) 0.7514(5) -0.0052(3) 0.0196(12) Uani 1 1 d .
H1A H 0.0813 0.7221 -0.0207 0.029 Uiso 1 1 calc R
H1B H 0.2199 0.8590 -0.0217 0.029 Uiso 1 1 calc R
H1C H 0.1892 0.7542 0.0415 0.029 Uiso 1 1 calc R
C2 C 0.3600(8) 0.6441(7) -0.1159(3) 0.0224(13) Uani 1 1 d .
H2A H 0.3919 0.7581 -0.1217 0.034 Uiso 1 1 calc R
H2B H 0.2565 0.6242 -0.1379 0.034 Uiso 1 1 calc R
H2C H 0.4442 0.5729 -0.1338 0.034 Uiso 1 1 calc R
N1 N 0.4645(6) 0.1232(6) -0.1166(2) 0.0207(12) Uani 1 1 d .
C3 C 0.5290(6) 0.6618(6) 0.0041(3) 0.0194(12) Uani 1 1 d .
H3A H 0.5672 0.7644 -0.0156 0.023 Uiso 1 1 calc R
H3B H 0.5118 0.6824 0.0501 0.023 Uiso 1 1 calc R

loop_
_atom_site_aniso_label
_atom_site_aniso_U_11
_atom_site_aniso_U_22
_atom_site_aniso_U_33
_atom_site_aniso_U_23
_atom_site_aniso_U_13
_atom_site_aniso_U_12
Pb1 0.01881(12) 0.01881(12) 0.01375(14) -0.00146(9) 0.00146(9) -0.00218(11)
P1 0.0179(8) 0.0153(8) 0.0146(8) -0.0010(6) 0.0006(6) -0.0005(6)
O1 0.050(3) 0.016(2) 0.018(2) -0.002(2) 0.003(2) 0.007(2)
O3 0.028(3) 0.031(3) 0.023(3) -0.006(2) 0.007(2) 0.0040(19)
O2 0.058(3) 0.019(3) 0.026(3) 0.004(2) 0.011(3) -0.007(2)
C1 0.016(3) 0.019(3) 0.024(3) 0.000(3) -0.002(2) 0.0000(19)
C2 0.030(4) 0.017(4) 0.020(3) 0.000(3) 0.001(3) 0.002(3)
N1 0.022(3) 0.022(3) 0.018(3) -0.003(2) -0.005(2) -0.001(2)
C3 0.018(3) 0.016(3) 0.024(3) -0.003(3) 0.000(3) -0.006(2)

loop_
_atom_type_symbol
_atom_type_description
_atom_type_scat_dispersion_real
_atom_type_scat_dispersion_imag
_atom_type_scat_source
C C 0.0033 0.0016 'International Tables Vol C Tables 4.2.6.8 and 6.1.1.4'
H H 0.0000 0.0000 'International Tables Vol C Tables 4.2.6.8 and 6.1.1.4'
N N 0.0061 0.0033 'International Tables Vol C Tables 4.2.6.8 and 6.1.1.4'
O O 0.0106 0.0060 'International Tables Vol C Tables 4.2.6.8 and 6.1.1.4'
P P 0.1023 0.0942 'International Tables Vol C Tables 4.2.6.8 and 6.1.1.4'
Pb Pb -3.3944 10.1111 'International Tables Vol C Tables 4.2.6.8 and 6.1.1.4'

loop_
_geom_angle_atom_site_label_1
_geom_angle_atom_site_label_2
_geom_angle_atom_site_label_3
_geom_angle
_geom_angle_site_symmetry_1
_geom_angle_site_symmetry_3
O1 Pb1 O1 139.98(19) 7 .
O1 Pb1 P1 73.67(10) 7 7
O1 Pb1 P1 74.65(10) . 7
O1 Pb1 P1 74.65(10) 7 .
O1 Pb1 P1 73.67(10) . .
P1 Pb1 P1 74.19(6) 7 .
C2 P1 C1 104.3(3) . .
C2 P1 C3 105.2(3) . .
C1 P1 C3 105.2(2) . .
C2 P1 Pb1 116.01(19) . .
C1 P1 Pb1 117.16(17) . .
C3 P1 Pb1 107.85(19) . .
N1 O1 Pb1 103.1(4) . .
P1 C1 H1A 109.5 . .
P1 C1 H1B 109.5 . .
H1A C1 H1B 109.5 . .
P1 C1 H1C 109.5 . .
H1A C1 H1C 109.5 . .
H1B C1 H1C 109.5 . .
P1 C2 H2A 109.5 . .
P1 C2 H2B 109.5 . .
H2A C2 H2B 109.5 . .
P1 C2 H2C 109.5 . .
H2A C2 H2C 109.5 . .
H2B C2 H2C 109.5 . .
O3 N1 O2 120.9(5) . .
O3 N1 O1 120.9(6) . .
O2 N1 O1 118.2(5) . .
C3 C3 P1 112.0(3) 7 .
C3 C3 H3A 109.2 7 .
P1 C3 H3A 109.2 . .
C3 C3 H3B 109.2 7 .
P1 C3 H3B 109.2 . .
H3A C3 H3B 107.9 . .

loop_
_geom_bond_atom_site_label_1
_geom_bond_atom_site_label_2
_geom_bond_distance
_geom_bond_site_symmetry_2
Pb1 O1 2.621(4) 7
Pb1 O1 2.621(4) .
Pb1 P1 2.7918(15) 7
Pb1 P1 2.7918(15) .
P1 C2 1.802(5) .
P1 C1 1.810(5) .
P1 C3 1.824(5) .
O1 N1 1.257(7) .
O3 N1 1.229(6) .
O2 N1 1.256(6) .
C1 H1A 0.9800 .
C1 H1B 0.9800 .
C1 H1C 0.9800 .
C2 H2A 0.9800 .
C2 H2B 0.9800 .
C2 H2C 0.9800 .
C3 C3 1.551(10) 7
C3 H3A 0.9900 .
C3 H3B 0.9900 .

loop_
_geom_torsion_atom_site_label_1
_geom_torsion_atom_site_label_2
_geom_torsion_atom_site_label_3
_geom_torsion_atom_site_label_4
_geom_torsion
_geom_torsion_site_symmetry_1
_geom_torsion_site_symmetry_4
O1 Pb1 P1 C2 -178.3(3) 7 .
O1 Pb1 P1 C2 26.5(3) . .
P1 Pb1 P1 C2 104.7(2) 7 .
O1 Pb1 P1 C1 -54.3(2) 7 .
O1 Pb1 P1 C1 150.5(2) . .
P1 Pb1 P1 C1 -131.3(2) 7 .
O1 Pb1 P1 C3 64.1(2) 7 .
O1 Pb1 P1 C3 -91.2(2) . .
P1 Pb1 P1 C3 -12.9(2) 7 .
O1 Pb1 O1 N1 134.3(4) 7 .
P1 Pb1 O1 N1 95.6(4) 7 .
P1 Pb1 O1 N1 173.2(4) . .
Pb1 O1 N1 O3 171.0(4) . .
Pb1 O1 N1 O2 -11.3(6) . .
C2 P1 C3 C3 -80.5(6) . 7
C1 P1 C3 C3 169.6(5) . 7
Pb1 P1 C3 C3 43.9(6) . 7
